data_7104412
loop_
_publ_author_name
'Angamuthu, Raja'
'Gelauff, Lodewijk L'
'Siegler, Maxime A'
'Spek, Anthony L'
'Bouwman, Elisabeth'

_publ_section_title
;
 A molecular cage of nickel(II) and copper(I): a [{Ni(L)2}2(CuI)6]
 cluster resembling the active site of nickel-containing enzymes.
;
_journal_issue 19
_journal_name_full 'Chemical communications (Cambridge, England)'
_journal_page_first 2700
_journal_page_last 2702
_journal_paper_doi 10.1039/b900423h
_journal_volume 34
_journal_year 2009
_chemical_formula_moiety 'C44 H60 Cu6 I6 Ni2 S8'
_chemical_formula_sum 'C44 H60 Cu6 I6 Ni2 S8'
_chemical_formula_weight 2105.46
_chemical_name_systematic
;
?
;
_space_group_IT_number 2
_symmetry_cell_setting triclinic
_symmetry_space_group_name_Hall '-P 1'
_symmetry_space_group_name_H-M 'P -1'
_atom_sites_solution_hydrogens difmap
_atom_sites_solution_primary heavy
_atom_sites_solution_secondary difmap
_audit_creation_method SHELXL-97
_cell_angle_alpha 86.088(1)
_cell_angle_beta 84.143(1)
_cell_angle_gamma 70.505(2)
_cell_formula_units_Z 2
_cell_length_a 11.6566(5)
_cell_length_b 14.1559(4)
_cell_length_c 19.9857(7)
_cell_measurement_reflns_used 21097
_cell_measurement_temperature 110(2)
_cell_measurement_theta_max 25.98
_cell_measurement_theta_min 1.53
_cell_volume 3090.49(19)
_computing_cell_refinement 'PEAKREF (Schreurs, 2005)'
_computing_data_collection 'COLLECT (Nonius, 1999)'
_computing_data_reduction 'EVALCCD (Duisenberg et al., 2003)'
_computing_molecular_graphics 'PLATON (Spek, 2003)'
_computing_publication_material 'PLATON (Spek, 2003)'
_computing_structure_refinement 'SHELXL-97 (Sheldrick, 2008)'
_computing_structure_solution 'DIRDIF08 (Beurskens et al., 2008)'
_diffrn_ambient_temperature 110(2)
_diffrn_measured_fraction_theta_full 1.000
_diffrn_measured_fraction_theta_max 1.000
_diffrn_measurement_device_type 'Nonius KappaCCD diffractometer'
_diffrn_measurement_method '\f and \w scans'
_diffrn_radiation_monochromator graphite
_diffrn_radiation_source 'rotating anode'
_diffrn_radiation_type MoK\a
_diffrn_radiation_wavelength 0.71073
_diffrn_reflns_av_R_equivalents 0.0632
_diffrn_reflns_av_sigmaI/netI 0.0602
_diffrn_reflns_limit_h_max 14
_diffrn_reflns_limit_h_min -14
_diffrn_reflns_limit_k_max 17
_diffrn_reflns_limit_k_min -17
_diffrn_reflns_limit_l_max 24
_diffrn_reflns_limit_l_min -24
_diffrn_reflns_number 67305
_diffrn_reflns_theta_full 26.00
_diffrn_reflns_theta_max 26.00
_diffrn_reflns_theta_min 1.81
_exptl_absorpt_coefficient_mu 5.915
_exptl_absorpt_correction_T_max 0.87
_exptl_absorpt_correction_T_min 0.48
_exptl_absorpt_correction_type analytical
_exptl_absorpt_process_details '(SADABS; Sheldrick, 2008)'
_exptl_crystal_colour 'dark brown'
_exptl_crystal_density_diffrn 2.263
_exptl_crystal_density_method 'not measured'
_exptl_crystal_description needle
_exptl_crystal_F_000 2000
_exptl_crystal_size_max 0.24
_exptl_crystal_size_mid 0.07
_exptl_crystal_size_min 0.04
_refine_diff_density_max 0.979
_refine_diff_density_min -0.897
_refine_diff_density_rms 0.176
_refine_ls_extinction_method none
_refine_ls_goodness_of_fit_ref 1.022
_refine_ls_hydrogen_treatment constr
_refine_ls_matrix_type full
_refine_ls_number_parameters 607
_refine_ls_number_reflns 12170
_refine_ls_number_restraints 0
_refine_ls_restrained_S_all 1.022
_refine_ls_R_factor_all 0.0742
_refine_ls_R_factor_gt 0.0361
_refine_ls_shift/su_max 0.002
_refine_ls_shift/su_mean 0.000
_refine_ls_structure_factor_coef Fsqd
_refine_ls_weighting_details 'calc w=1/[\s^2^(Fo^2^)+(0.0224P)^2^+4.5087P] where P=(Fo^2^+2Fc^2^)/3'
_refine_ls_weighting_scheme calc
_refine_ls_wR_factor_gt 0.0553
_refine_ls_wR_factor_ref 0.0634
_reflns_number_gt 8494
_reflns_number_total 12170
_reflns_threshold_expression I>2\s(I)
_cod_data_source_file b900423h.txt
_cod_data_source_block 2
_cod_database_code 7104412

loop_
_symmetry_equiv_pos_as_xyz
'x, y, z'
'-x, -y, -z'

loop_
_atom_site_label
_atom_site_type_symbol
_atom_site_fract_x
_atom_site_fract_y
_atom_site_fract_z
_atom_site_U_iso_or_equiv
_atom_site_adp_type
_atom_site_occupancy
_atom_site_symmetry_multiplicity
_atom_site_calc_flag
_atom_site_refinement_flags
_atom_site_disorder_assembly
_atom_site_disorder_group
I1 I 0.87639(3) 0.28240(3) 0.462675(18) 0.02382(10) Uani 1 1 d . . .
I2 I 0.70348(3) 0.06027(3) 0.404672(17) 0.02146(9) Uani 1 1 d . . .
I3 I 0.48961(3) 0.15636(3) 0.219280(19) 0.02343(10) Uani 1 1 d . . .
I1A I 0.70682(3) 0.16273(3) 0.029693(17) 0.02199(9) Uani 1 1 d . . .
I2A I 1.03605(3) 0.23132(3) 0.085326(17) 0.02056(9) Uani 1 1 d . . .
I3A I 0.96129(3) 0.42593(3) 0.266983(18) 0.02278(9) Uani 1 1 d . . .
Ni1 Ni 1.01964(6) 0.00094(5) 0.24892(3) 0.01462(16) Uani 1 1 d . . .
Ni1A Ni 0.57505(6) 0.44095(5) 0.24711(3) 0.01316(15) Uani 1 1 d . . .
Cu1 Cu 0.84972(6) 0.15834(5) 0.38055(3) 0.02191(17) Uani 1 1 d . . .
Cu1A Cu 0.83205(6) 0.34066(5) 0.33917(3) 0.02210(17) Uani 1 1 d . . .
Cu2 Cu 0.91959(6) 0.28512(5) 0.20388(3) 0.02253(17) Uani 1 1 d . . .
Cu2A Cu 0.67586(6) 0.15503(5) 0.28526(3) 0.02032(16) Uani 1 1 d . . .
Cu3 Cu 0.86954(6) 0.15395(5) 0.11139(3) 0.02087(17) Uani 1 1 d . . .
Cu3A Cu 0.63770(6) 0.22600(5) 0.15077(3) 0.02116(17) Uani 1 1 d . . .
S6A S 0.65213(12) 0.32078(10) 0.31923(6) 0.0156(3) Uani 1 1 d . . .
S6 S 0.98489(12) 0.14804(10) 0.28739(6) 0.0157(3) Uani 1 1 d . . .
S9A S 0.42599(12) 0.51771(10) 0.32108(6) 0.0159(3) Uani 1 1 d . . .
S9 S 1.19305(12) -0.06093(10) 0.29645(7) 0.0183(3) Uani 1 1 d . . .
S16A S 0.70900(12) 0.35146(10) 0.17218(6) 0.0153(3) Uani 1 1 d . . .
S16 S 0.84279(12) 0.06499(10) 0.20805(6) 0.0156(3) Uani 1 1 d . . .
S19A S 0.51382(12) 0.56653(10) 0.17470(6) 0.0152(3) Uani 1 1 d . . .
S19 S 1.05192(13) -0.14418(10) 0.20462(7) 0.0182(3) Uani 1 1 d . . .
C4A C 0.3587(5) 0.3559(4) 0.3581(3) 0.0228(14) Uani 1 1 d . . .
H4A1 H 0.4009 0.3301 0.3148 0.034 Uiso 1 1 calc R . .
H4A2 H 0.2748 0.3984 0.3515 0.034 Uiso 1 1 calc R . .
H4A3 H 0.3575 0.2996 0.3893 0.034 Uiso 1 1 calc R . .
C4 C 1.1231(5) 0.0198(4) 0.4174(2) 0.0239(14) Uani 1 1 d . . .
H4A H 1.1131 0.0722 0.4492 0.036 Uiso 1 1 calc R . .
H4B H 1.1689 -0.0456 0.4371 0.036 Uiso 1 1 calc R . .
H4C H 1.0425 0.0194 0.4077 0.036 Uiso 1 1 calc R . .
C5A C 0.3566(5) 0.4650(4) 0.4522(3) 0.0207(13) Uani 1 1 d . . .
H5A1 H 0.3511 0.4123 0.4856 0.031 Uiso 1 1 calc R . .
H5A2 H 0.2742 0.5083 0.4429 0.031 Uiso 1 1 calc R . .
H5A3 H 0.4002 0.5051 0.4698 0.031 Uiso 1 1 calc R . .
C5 C 1.3240(5) 0.0305(4) 0.3643(3) 0.0268(14) Uani 1 1 d . . .
H5A H 1.3675 0.0438 0.3221 0.040 Uiso 1 1 calc R . .
H5B H 1.3658 -0.0377 0.3814 0.040 Uiso 1 1 calc R . .
H5C H 1.3227 0.0788 0.3975 0.040 Uiso 1 1 calc R . .
C7A C 0.5571(5) 0.3575(4) 0.3982(2) 0.0172(13) Uani 1 1 d . . .
H7A1 H 0.5595 0.2964 0.4261 0.021 Uiso 1 1 calc R . .
H7A2 H 0.5916 0.3980 0.4234 0.021 Uiso 1 1 calc R . .
C7 C 1.1302(5) 0.1413(4) 0.3169(3) 0.0185(13) Uani 1 1 d . . .
H7A H 1.1847 0.1525 0.2781 0.022 Uiso 1 1 calc R . .
H7B H 1.1161 0.1955 0.3487 0.022 Uiso 1 1 calc R . .
C8 C 1.1932(5) 0.0408(4) 0.3518(3) 0.0199(13) Uani 1 1 d . . .
C8A C 0.4255(5) 0.4172(4) 0.3874(3) 0.0179(13) Uani 1 1 d . . .
C14 C 0.9627(5) -0.0915(4) 0.0842(3) 0.0278(15) Uani 1 1 d . . .
H14A H 0.8953 -0.0736 0.0551 0.042 Uiso 1 1 calc R . .
H14B H 1.0315 -0.1463 0.0646 0.042 Uiso 1 1 calc R . .
H14C H 0.9886 -0.0331 0.0881 0.042 Uiso 1 1 calc R . .
C14A C 0.7347(5) 0.5752(4) 0.1314(3) 0.0260(14) Uani 1 1 d . . .
H14D H 0.7605 0.5381 0.1735 0.039 Uiso 1 1 calc R . .
H14E H 0.7001 0.6471 0.1397 0.039 Uiso 1 1 calc R . .
H14F H 0.8054 0.5633 0.0981 0.039 Uiso 1 1 calc R . .
C15A C 0.5914(5) 0.5990(4) 0.0416(3) 0.0250(14) Uani 1 1 d . . .
H15A H 0.6591 0.5899 0.0067 0.037 Uiso 1 1 calc R . .
H15B H 0.5551 0.6702 0.0515 0.037 Uiso 1 1 calc R . .
H15C H 0.5294 0.5751 0.0258 0.037 Uiso 1 1 calc R . .
C15 C 0.8941(5) -0.2241(4) 0.1514(3) 0.0286(15) Uani 1 1 d . . .
H15D H 0.8613 -0.2409 0.1960 0.043 Uiso 1 1 calc R . .
H15E H 0.9700 -0.2777 0.1380 0.043 Uiso 1 1 calc R . .
H15F H 0.8344 -0.2169 0.1186 0.043 Uiso 1 1 calc R . .
C17 C 0.8084(5) -0.0457(4) 0.1867(3) 0.0183(13) Uani 1 1 d . . .
H17A H 0.7780 -0.0754 0.2281 0.022 Uiso 1 1 calc R . .
H17B H 0.7428 -0.0252 0.1555 0.022 Uiso 1 1 calc R . .
C17A C 0.6842(5) 0.4281(4) 0.0938(3) 0.0218(13) Uani 1 1 d . . .
H17C H 0.7620 0.4111 0.0649 0.026 Uiso 1 1 calc R . .
H17D H 0.6242 0.4111 0.0695 0.026 Uiso 1 1 calc R . .
C18A C 0.6384(5) 0.5398(4) 0.1047(3) 0.0182(13) Uani 1 1 d . . .
C18 C 0.9205(5) -0.1248(4) 0.1537(3) 0.0189(13) Uani 1 1 d . . .
C101 C 1.3073(5) -0.0662(4) 0.2290(3) 0.0178(13) Uani 1 1 d . . .
C102 C 0.4777(5) 0.6047(4) 0.3590(2) 0.0148(12) Uani 1 1 d . . .
C111 C 1.2808(5) -0.0080(4) 0.1702(3) 0.0205(13) Uani 1 1 d . . .
H111 H 1.2021 0.0403 0.1664 0.025 Uiso 1 1 calc R . .
C112 C 0.3931(5) 0.6797(4) 0.3961(3) 0.0183(13) Uani 1 1 d . . .
H112 H 0.3097 0.6835 0.4014 0.022 Uiso 1 1 calc R . .
C121 C 1.3690(5) -0.0207(4) 0.1178(3) 0.0234(14) Uani 1 1 d . . .
H121 H 1.3501 0.0193 0.0777 0.028 Uiso 1 1 calc R . .
C122 C 0.4299(5) 0.7489(4) 0.4256(3) 0.0210(14) Uani 1 1 d . . .
H122 H 0.3716 0.7987 0.4524 0.025 Uiso 1 1 calc R . .
C131 C 1.4857(5) -0.0904(4) 0.1212(3) 0.0232(14) Uani 1 1 d . . .
C132 C 0.5494(5) 0.7475(4) 0.4169(3) 0.0225(14) Uani 1 1 d . . .
C141 C 1.5103(5) -0.1458(4) 0.1807(3) 0.0268(15) Uani 1 1 d . . .
H141 H 1.5898 -0.1924 0.1850 0.032 Uiso 1 1 calc R . .
C142 C 0.6331(5) 0.6737(4) 0.3771(3) 0.0203(13) Uani 1 1 d . . .
H142 H 0.7150 0.6733 0.3690 0.024 Uiso 1 1 calc R . .
C151 C 1.4230(5) -0.1355(4) 0.2340(3) 0.0237(14) Uani 1 1 d . . .
H151 H 1.4419 -0.1757 0.2740 0.028 Uiso 1 1 calc R . .
C152 C 0.5992(5) 0.6013(4) 0.3491(3) 0.0184(13) Uani 1 1 d . . .
H152 H 0.6578 0.5500 0.3236 0.022 Uiso 1 1 calc R . .
C161 C 1.5793(5) -0.1027(5) 0.0625(3) 0.0314(16) Uani 1 1 d . . .
H16A H 1.6098 -0.0457 0.0590 0.047 Uiso 1 1 calc R . .
H16B H 1.5422 -0.1053 0.0211 0.047 Uiso 1 1 calc R . .
H16C H 1.6473 -0.1650 0.0688 0.047 Uiso 1 1 calc R . .
C162 C 0.5903(6) 0.8225(4) 0.4490(3) 0.0333(16) Uani 1 1 d . . .
H16D H 0.6581 0.7871 0.4763 0.050 Uiso 1 1 calc R . .
H16E H 0.5222 0.8653 0.4777 0.050 Uiso 1 1 calc R . .
H16F H 0.6173 0.8640 0.4138 0.050 Uiso 1 1 calc R . .
C201 C 1.0272(5) -0.2212(4) 0.2745(3) 0.0216(13) Uani 1 1 d . . .
C202 C 0.3876(4) 0.5470(4) 0.1420(2) 0.0127(12) Uani 1 1 d . . .
C211 C 1.0933(5) -0.3232(4) 0.2727(3) 0.0240(14) Uani 1 1 d . . .
H211 H 1.1513 -0.3494 0.2360 0.029 Uiso 1 1 calc R . .
C212 C 0.3608(5) 0.4583(4) 0.1552(3) 0.0173(13) Uani 1 1 d . . .
H212 H 0.4138 0.4041 0.1796 0.021 Uiso 1 1 calc R . .
C221 C 1.0730(6) -0.3853(4) 0.3251(3) 0.0299(15) Uani 1 1 d . . .
H221 H 1.1168 -0.4551 0.3237 0.036 Uiso 1 1 calc R . .
C222 C 0.2576(5) 0.4497(4) 0.1328(3) 0.0193(13) Uani 1 1 d . . .
H222 H 0.2389 0.3895 0.1426 0.023 Uiso 1 1 calc R . .
C231 C 0.9906(5) -0.3490(4) 0.3798(3) 0.0277(15) Uani 1 1 d . . .
C232 C 0.1799(5) 0.5270(4) 0.0961(3) 0.0204(13) Uani 1 1 d . . .
C241 C 0.9297(5) -0.2467(5) 0.3815(3) 0.0282(15) Uani 1 1 d . . .
H241 H 0.8750 -0.2204 0.4194 0.034 Uiso 1 1 calc R . .
C242 C 0.2085(5) 0.6139(4) 0.0825(3) 0.0200(13) Uani 1 1 d . . .
H242 H 0.1577 0.6667 0.0561 0.024 Uiso 1 1 calc R . .
C251 C 0.9464(5) -0.1819(4) 0.3296(3) 0.0236(14) Uani 1 1 d . . .
H251 H 0.9036 -0.1120 0.3314 0.028 Uiso 1 1 calc R . .
C252 C 0.3096(5) 0.6254(4) 0.1066(3) 0.0181(13) Uani 1 1 d . . .
H252 H 0.3255 0.6870 0.0989 0.022 Uiso 1 1 calc R . .
C261 C 0.9670(6) -0.4201(5) 0.4357(3) 0.0447(19) Uani 1 1 d . . .
H26A H 1.0430 -0.4553 0.4566 0.067 Uiso 1 1 calc R . .
H26B H 0.9374 -0.4690 0.4170 0.067 Uiso 1 1 calc R . .
H26C H 0.9054 -0.3819 0.4697 0.067 Uiso 1 1 calc R . .
C262 C 0.0687(5) 0.5154(5) 0.0712(3) 0.0302(15) Uani 1 1 d . . .
H26D H 0.0280 0.5747 0.0436 0.045 Uiso 1 1 calc R . .
H26E H 0.0126 0.5081 0.1097 0.045 Uiso 1 1 calc R . .
H26F H 0.0927 0.4557 0.0441 0.045 Uiso 1 1 calc R . .

loop_
_atom_site_aniso_label
_atom_site_aniso_U_11
_atom_site_aniso_U_22
_atom_site_aniso_U_33
_atom_site_aniso_U_23
_atom_site_aniso_U_13
_atom_site_aniso_U_12
I1 0.0268(2) 0.0291(2) 0.01363(19) -0.00717(17) -0.00372(16) -0.00480(18)
I2 0.0292(2) 0.0179(2) 0.01561(19) 0.00144(16) 0.00091(17) -0.00679(17)
I3 0.0235(2) 0.0248(2) 0.0247(2) -0.00278(17) -0.00223(17) -0.01102(18)
I1A 0.0323(2) 0.0217(2) 0.01360(19) -0.00010(16) -0.00667(17) -0.00969(18)
I2A 0.0245(2) 0.0215(2) 0.01580(19) -0.00161(16) 0.00127(16) -0.00850(17)
I3A 0.0283(2) 0.0223(2) 0.0217(2) -0.00313(17) -0.00386(17) -0.01253(18)
Ni1 0.0174(4) 0.0122(4) 0.0133(4) -0.0009(3) -0.0017(3) -0.0034(3)
Ni1A 0.0158(4) 0.0129(4) 0.0090(3) -0.0001(3) -0.0013(3) -0.0023(3)
Cu1 0.0260(4) 0.0227(4) 0.0163(4) -0.0026(3) -0.0005(3) -0.0069(3)
Cu1A 0.0240(4) 0.0240(4) 0.0188(4) -0.0003(3) -0.0037(3) -0.0081(3)
Cu2 0.0279(4) 0.0218(4) 0.0183(4) -0.0048(3) -0.0005(3) -0.0084(3)
Cu2A 0.0244(4) 0.0188(4) 0.0162(4) -0.0009(3) -0.0019(3) -0.0049(3)
Cu3 0.0257(4) 0.0221(4) 0.0154(4) 0.0005(3) -0.0017(3) -0.0088(3)
Cu3A 0.0247(4) 0.0205(4) 0.0191(4) -0.0019(3) -0.0023(3) -0.0081(3)
S6A 0.0187(8) 0.0155(7) 0.0102(7) -0.0009(6) -0.0007(6) -0.0026(6)
S6 0.0187(8) 0.0148(7) 0.0127(7) -0.0017(6) -0.0036(6) -0.0034(6)
S9A 0.0179(8) 0.0142(7) 0.0134(7) -0.0010(6) -0.0007(6) -0.0027(6)
S9 0.0192(8) 0.0172(8) 0.0168(7) 0.0006(6) -0.0012(6) -0.0040(6)
S16A 0.0203(8) 0.0136(7) 0.0105(7) -0.0019(6) -0.0010(6) -0.0033(6)
S16 0.0195(8) 0.0141(7) 0.0120(7) -0.0010(6) -0.0023(6) -0.0035(6)
S19A 0.0172(8) 0.0158(7) 0.0116(7) 0.0014(6) -0.0025(6) -0.0043(6)
S19 0.0215(8) 0.0146(7) 0.0173(7) -0.0015(6) -0.0002(6) -0.0047(6)
C4A 0.023(3) 0.020(3) 0.025(3) -0.002(3) 0.000(3) -0.007(3)
C4 0.031(4) 0.028(3) 0.011(3) 0.003(3) -0.002(3) -0.007(3)
C5A 0.019(3) 0.020(3) 0.019(3) 0.001(3) 0.004(3) -0.004(3)
C5 0.025(3) 0.026(3) 0.030(4) 0.000(3) -0.006(3) -0.007(3)
C7A 0.022(3) 0.021(3) 0.006(3) -0.001(2) -0.003(2) -0.003(3)
C7 0.018(3) 0.017(3) 0.019(3) -0.004(3) -0.001(3) -0.004(3)
C8 0.026(3) 0.017(3) 0.016(3) -0.003(2) -0.004(3) -0.004(3)
C8A 0.020(3) 0.015(3) 0.017(3) 0.001(2) 0.005(2) -0.006(3)
C14 0.040(4) 0.025(3) 0.017(3) -0.009(3) -0.002(3) -0.007(3)
C14A 0.015(3) 0.024(3) 0.038(4) 0.001(3) 0.002(3) -0.008(3)
C15A 0.029(4) 0.029(4) 0.013(3) 0.003(3) 0.003(3) -0.007(3)
C15 0.033(4) 0.019(3) 0.037(4) -0.009(3) -0.008(3) -0.010(3)
C17 0.022(3) 0.017(3) 0.017(3) -0.002(3) -0.005(3) -0.008(3)
C17A 0.026(3) 0.023(3) 0.014(3) 0.001(3) -0.001(3) -0.006(3)
C18A 0.017(3) 0.021(3) 0.015(3) 0.002(3) 0.008(2) -0.007(3)
C18 0.024(3) 0.015(3) 0.016(3) -0.005(2) -0.003(3) -0.003(3)
C101 0.019(3) 0.017(3) 0.019(3) -0.003(3) -0.001(3) -0.007(3)
C102 0.018(3) 0.012(3) 0.011(3) 0.006(2) -0.001(2) -0.001(2)
C111 0.021(3) 0.025(3) 0.015(3) 0.001(3) -0.002(3) -0.007(3)
C112 0.018(3) 0.015(3) 0.021(3) 0.005(3) -0.004(3) -0.006(3)
C121 0.029(4) 0.026(3) 0.018(3) 0.005(3) -0.008(3) -0.013(3)
C122 0.032(4) 0.009(3) 0.015(3) 0.001(2) 0.002(3) 0.000(3)
C131 0.023(3) 0.027(3) 0.022(3) -0.008(3) 0.002(3) -0.012(3)
C132 0.030(4) 0.016(3) 0.023(3) -0.001(3) -0.005(3) -0.008(3)
C141 0.024(3) 0.025(3) 0.028(4) -0.004(3) 0.000(3) -0.004(3)
C142 0.018(3) 0.020(3) 0.023(3) 0.004(3) -0.001(3) -0.008(3)
C151 0.029(4) 0.018(3) 0.020(3) 0.001(3) -0.010(3) 0.001(3)
C152 0.017(3) 0.018(3) 0.014(3) -0.002(2) -0.002(2) 0.001(3)
C161 0.027(4) 0.037(4) 0.028(4) -0.002(3) 0.005(3) -0.008(3)
C162 0.036(4) 0.033(4) 0.033(4) -0.011(3) -0.001(3) -0.013(3)
C201 0.024(3) 0.019(3) 0.025(3) 0.003(3) -0.010(3) -0.010(3)
C202 0.008(3) 0.016(3) 0.013(3) -0.005(2) 0.000(2) -0.002(2)
C211 0.025(3) 0.019(3) 0.027(3) -0.002(3) -0.009(3) -0.004(3)
C212 0.020(3) 0.016(3) 0.015(3) 0.004(2) -0.006(2) -0.005(3)
C221 0.038(4) 0.020(3) 0.037(4) 0.007(3) -0.022(3) -0.012(3)
C222 0.024(3) 0.021(3) 0.016(3) -0.004(3) 0.000(3) -0.011(3)
C231 0.033(4) 0.027(4) 0.032(4) 0.011(3) -0.021(3) -0.019(3)
C232 0.019(3) 0.023(3) 0.016(3) 0.000(3) 0.002(3) -0.004(3)
C241 0.029(4) 0.037(4) 0.023(3) -0.003(3) -0.001(3) -0.017(3)
C242 0.017(3) 0.026(3) 0.013(3) 0.005(3) -0.001(2) -0.001(3)
C251 0.026(3) 0.019(3) 0.023(3) 0.003(3) 0.001(3) -0.005(3)
C252 0.016(3) 0.019(3) 0.016(3) 0.001(3) -0.002(2) -0.002(3)
C261 0.060(5) 0.048(4) 0.036(4) 0.027(3) -0.023(4) -0.031(4)
C262 0.024(4) 0.036(4) 0.031(4) 0.002(3) -0.009(3) -0.009(3)

loop_
_atom_type_symbol
_atom_type_description
_atom_type_scat_dispersion_real
_atom_type_scat_dispersion_imag
_atom_type_scat_source
C C 0.0033 0.0016 'International Tables Vol C Tables 4.2.6.8 and 6.1.1.4'
H H 0.0000 0.0000 'International Tables Vol C Tables 4.2.6.8 and 6.1.1.4'
Cu Cu 0.3201 1.2651 'International Tables Vol C Tables 4.2.6.8 and 6.1.1.4'
I I -0.4742 1.8119 'International Tables Vol C Tables 4.2.6.8 and 6.1.1.4'
Ni Ni 0.3393 1.1124 'International Tables Vol C Tables 4.2.6.8 and 6.1.1.4'
S S 0.1246 0.1234 'International Tables Vol C Tables 4.2.6.8 and 6.1.1.4'

loop_
_geom_angle_atom_site_label_1
_geom_angle_atom_site_label_2
_geom_angle_atom_site_label_3
_geom_angle
_geom_angle_site_symmetry_1
_geom_angle_site_symmetry_3
_geom_angle_publ_flag
Cu1 I1 Cu1A 60.19(2) . . ?
Cu1 I2 Cu2A 68.93(2) . . ?
Cu3A I3 Cu2A 66.52(2) . . ?
Cu3A I1A Cu3 60.36(2) . . ?
Cu3 I2A Cu2 69.33(2) . . ?
Cu1A I3A Cu2 67.38(2) . . ?
S6 Ni1 S16 85.82(5) . . ?
S6 Ni1 S19 176.89(6) . . ?
S16 Ni1 S19 92.08(6) . . ?
S6 Ni1 S9 92.17(6) . . ?
S16 Ni1 S9 176.47(6) . . ?
S19 Ni1 S9 90.04(6) . . ?
S6A Ni1A S16A 86.66(5) . . ?
S6A Ni1A S19A 174.18(6) . . ?
S16A Ni1A S19A 91.79(5) . . ?
S6A Ni1A S9A 91.83(5) . . ?
S16A Ni1A S9A 172.31(6) . . ?
S19A Ni1A S9A 90.44(5) . . ?
S6 Cu1 I2 126.61(4) . . ?
S6 Cu1 I1 109.11(4) . . ?
I2 Cu1 I1 124.21(3) . . ?
S6 Cu1 Cu1A 72.52(4) . . ?
I2 Cu1 Cu1A 135.68(3) . . ?
I1 Cu1 Cu1A 59.91(2) . . ?
S6 Cu1 Cu2A 85.42(4) . . ?
I2 Cu1 Cu2A 57.54(2) . . ?
I1 Cu1 Cu2A 138.09(3) . . ?
Cu1A Cu1 Cu2A 89.94(3) . . ?
S6A Cu1A I3A 129.63(4) . . ?
S6A Cu1A I1 108.50(4) . . ?
I3A Cu1A I1 121.31(3) . . ?
S6A Cu1A Cu1 74.18(4) . . ?
I3A Cu1A Cu1 137.00(3) . . ?
I1 Cu1A Cu1 59.90(2) . . ?
S6A Cu1A Cu2 88.04(4) . . ?
I3A Cu1A Cu2 58.17(2) . . ?
I1 Cu1A Cu2 141.21(3) . . ?
Cu1 Cu1A Cu2 93.62(3) . . ?
S6 Cu2 S16A 122.29(5) . . ?
S6 Cu2 I3A 98.61(4) . . ?
S16A Cu2 I3A 107.65(4) . . ?
S6 Cu2 I2A 110.40(4) . . ?
S16A Cu2 I2A 99.90(4) . . ?
I3A Cu2 I2A 119.38(3) . . ?
S6 Cu2 Cu1A 65.99(4) . . ?
S16A Cu2 Cu1A 89.23(4) . . ?
I3A Cu2 Cu1A 54.45(2) . . ?
I2A Cu2 Cu1A 170.51(3) . . ?
S6 Cu2 Cu3 91.84(4) . . ?
S16A Cu2 Cu3 68.30(4) . . ?
I3A Cu2 Cu3 169.24(3) . . ?
I2A Cu2 Cu3 53.578(19) . . ?
Cu1A Cu2 Cu3 133.70(3) . . ?
S6A Cu2A S16 121.94(5) . . ?
S6A Cu2A I3 110.94(4) . . ?
S16 Cu2A I3 99.81(4) . . ?
S6A Cu2A I2 98.71(4) . . ?
S16 Cu2A I2 108.24(4) . . ?
I3 Cu2A I2 118.47(3) . . ?
S6A Cu2A Cu3A 91.04(4) . . ?
S16 Cu2A Cu3A 68.40(4) . . ?
I3 Cu2A Cu3A 54.41(2) . . ?
I2 Cu2A Cu3A 169.81(3) . . ?
S6A Cu2A Cu1 66.46(4) . . ?
S16 Cu2A Cu1 89.99(4) . . ?
I3 Cu2A Cu1 169.33(3) . . ?
I2 Cu2A Cu1 53.53(2) . . ?
Cu3A Cu2A Cu1 134.54(3) . . ?
S16 Cu3 I2A 125.29(5) . . ?
S16 Cu3 I1A 110.75(4) . . ?
I2A Cu3 I1A 123.95(3) . . ?
S16 Cu3 Cu3A 74.25(4) . . ?
I2A Cu3 Cu3A 133.65(3) . . ?
I1A Cu3 Cu3A 59.81(2) . . ?
S16 Cu3 Cu2 83.55(4) . . ?
I2A Cu3 Cu2 57.09(2) . . ?
I1A Cu3 Cu2 138.38(3) . . ?
Cu3A Cu3 Cu2 89.54(3) . . ?
S16A Cu3A I3 130.58(4) . . ?
S16A Cu3A I1A 112.04(4) . . ?
I3 Cu3A I1A 116.99(3) . . ?
S16A Cu3A Cu3 76.93(4) . . ?
I3 Cu3A Cu3 134.25(3) . . ?
I1A Cu3A Cu3 59.83(2) . . ?
S16A Cu3A Cu2A 87.65(4) . . ?
I3 Cu3A Cu2A 59.08(2) . . ?
I1A Cu3A Cu2A 138.98(3) . . ?
Cu3 Cu3A Cu2A 92.90(3) . . ?
C7A S6A Ni1A 105.04(17) . . ?
C7A S6A Cu1A 103.14(18) . . ?
Ni1A S6A Cu1A 104.05(6) . . ?
C7A S6A Cu2A 114.61(18) . . ?
Ni1A S6A Cu2A 115.32(6) . . ?
Cu1A S6A Cu2A 113.35(6) . . ?
C7 S6 Ni1 103.88(17) . . ?
C7 S6 Cu1 107.14(18) . . ?
Ni1 S6 Cu1 105.55(6) . . ?
C7 S6 Cu2 110.89(18) . . ?
Ni1 S6 Cu2 113.99(6) . . ?
Cu1 S6 Cu2 114.59(6) . . ?
C102 S9A C8A 106.0(2) . . ?
C102 S9A Ni1A 105.62(17) . . ?
C8A S9A Ni1A 103.53(16) . . ?
C101 S9 C8 106.4(2) . . ?
C101 S9 Ni1 104.23(19) . . ?
C8 S9 Ni1 104.29(18) . . ?
C17A S16A Ni1A 104.87(17) . . ?
C17A S16A Cu3A 101.65(19) . . ?
Ni1A S16A Cu3A 105.14(6) . . ?
C17A S16A Cu2 116.49(19) . . ?
Ni1A S16A Cu2 115.67(6) . . ?
Cu3A S16A Cu2 111.52(6) . . ?
C17 S16 Ni1 103.01(18) . . ?
C17 S16 Cu3 109.13(18) . . ?
Ni1 S16 Cu3 107.50(6) . . ?
C17 S16 Cu2A 105.95(17) . . ?
Ni1 S16 Cu2A 116.09(6) . . ?
Cu3 S16 Cu2A 114.38(6) . . ?
C202 S19A C18A 105.8(2) . . ?
C202 S19A Ni1A 103.55(18) . . ?
C18A S19A Ni1A 104.47(18) . . ?
C201 S19 C18 104.6(3) . . ?
C201 S19 Ni1 103.49(18) . . ?
C18 S19 Ni1 105.23(17) . . ?
C8A C4A H4A1 109.5 . . ?
C8A C4A H4A2 109.5 . . ?
H4A1 C4A H4A2 109.5 . . ?
C8A C4A H4A3 109.5 . . ?
H4A1 C4A H4A3 109.5 . . ?
H4A2 C4A H4A3 109.5 . . ?
C8 C4 H4A 109.5 . . ?
C8 C4 H4B 109.5 . . ?
H4A C4 H4B 109.5 . . ?
C8 C4 H4C 109.5 . . ?
H4A C4 H4C 109.5 . . ?
H4B C4 H4C 109.5 . . ?
C8A C5A H5A1 109.5 . . ?
C8A C5A H5A2 109.5 . . ?
H5A1 C5A H5A2 109.5 . . ?
C8A C5A H5A3 109.5 . . ?
H5A1 C5A H5A3 109.5 . . ?
H5A2 C5A H5A3 109.5 . . ?
C8 C5 H5A 109.5 . . ?
C8 C5 H5B 109.5 . . ?
H5A C5 H5B 109.5 . . ?
C8 C5 H5C 109.5 . . ?
H5A C5 H5C 109.5 . . ?
H5B C5 H5C 109.5 . . ?
C8A C7A S6A 112.9(4) . . ?
C8A C7A H7A1 109.0 . . ?
S6A C7A H7A1 109.0 . . ?
C8A C7A H7A2 109.0 . . ?
S6A C7A H7A2 109.0 . . ?
H7A1 C7A H7A2 107.8 . . ?
C8 C7 S6 112.6(4) . . ?
C8 C7 H7A 109.1 . . ?
S6 C7 H7A 109.1 . . ?
C8 C7 H7B 109.1 . . ?
S6 C7 H7B 109.1 . . ?
H7A C7 H7B 107.8 . . ?
C7 C8 C5 111.1(4) . . ?
C7 C8 C4 113.9(4) . . ?
C5 C8 C4 110.5(5) . . ?
C7 C8 S9 107.9(4) . . ?
C5 C8 S9 110.2(4) . . ?
C4 C8 S9 102.9(4) . . ?
C7A C8A C4A 112.9(4) . . ?
C7A C8A C5A 111.1(4) . . ?
C4A C8A C5A 110.7(4) . . ?
C7A C8A S9A 107.7(3) . . ?
C4A C8A S9A 104.4(4) . . ?
C5A C8A S9A 109.7(3) . . ?
C18 C14 H14A 109.5 . . ?
C18 C14 H14B 109.5 . . ?
H14A C14 H14B 109.5 . . ?
C18 C14 H14C 109.5 . . ?
H14A C14 H14C 109.5 . . ?
H14B C14 H14C 109.5 . . ?
C18A C14A H14D 109.5 . . ?
C18A C14A H14E 109.5 . . ?
H14D C14A H14E 109.5 . . ?
C18A C14A H14F 109.5 . . ?
H14D C14A H14F 109.5 . . ?
H14E C14A H14F 109.5 . . ?
C18A C15A H15A 109.5 . . ?
C18A C15A H15B 109.5 . . ?
H15A C15A H15B 109.5 . . ?
C18A C15A H15C 109.5 . . ?
H15A C15A H15C 109.5 . . ?
H15B C15A H15C 109.5 . . ?
C18 C15 H15D 109.5 . . ?
C18 C15 H15E 109.5 . . ?
H15D C15 H15E 109.5 . . ?
C18 C15 H15F 109.5 . . ?
H15D C15 H15F 109.5 . . ?
H15E C15 H15F 109.5 . . ?
C18 C17 S16 112.1(4) . . ?
C18 C17 H17A 109.2 . . ?
S16 C17 H17A 109.2 . . ?
C18 C17 H17B 109.2 . . ?
S16 C17 H17B 109.2 . . ?
H17A C17 H17B 107.9 . . ?
C18A C17A S16A 113.6(4) . . ?
C18A C17A H17C 108.9 . . ?
S16A C17A H17C 108.9 . . ?
C18A C17A H17D 108.9 . . ?
S16A C17A H17D 108.9 . . ?
H17C C17A H17D 107.7 . . ?
C15A C18A C17A 111.5(4) . . ?
C15A C18A C14A 111.2(4) . . ?
C17A C18A C14A 112.2(5) . . ?
C15A C18A S19A 110.1(4) . . ?
C17A C18A S19A 108.4(3) . . ?
C14A C18A S19A 103.2(3) . . ?
C14 C18 C17 113.2(5) . . ?
C14 C18 C15 111.4(4) . . ?
C17 C18 C15 109.5(4) . . ?
C14 C18 S19 104.3(4) . . ?
C17 C18 S19 108.7(3) . . ?
C15 C18 S19 109.6(4) . . ?
C151 C101 C111 119.5(5) . . ?
C151 C101 S9 118.7(4) . . ?
C111 C101 S9 121.7(4) . . ?
C112 C102 C152 120.1(5) . . ?
C112 C102 S9A 118.4(4) . . ?
C152 C102 S9A 121.4(4) . . ?
C121 C111 C101 119.4(5) . . ?
C121 C111 H111 120.3 . . ?
C101 C111 H111 120.3 . . ?
C122 C112 C102 119.9(5) . . ?
C122 C112 H112 120.1 . . ?
C102 C112 H112 120.1 . . ?
C111 C121 C131 122.2(5) . . ?
C111 C121 H121 118.9 . . ?
C131 C121 H121 118.9 . . ?
C112 C122 C132 121.4(5) . . ?
C112 C122 H122 119.3 . . ?
C132 C122 H122 119.3 . . ?
C141 C131 C121 117.2(5) . . ?
C141 C131 C161 122.3(5) . . ?
C121 C131 C161 120.5(5) . . ?
C122 C132 C142 118.1(5) . . ?
C122 C132 C162 121.8(5) . . ?
C142 C132 C162 120.1(5) . . ?
C151 C141 C131 121.9(5) . . ?
C151 C141 H141 119.1 . . ?
C131 C141 H141 119.1 . . ?
C152 C142 C132 121.4(5) . . ?
C152 C142 H142 119.3 . . ?
C132 C142 H142 119.3 . . ?
C141 C151 C101 119.8(5) . . ?
C141 C151 H151 120.1 . . ?
C101 C151 H151 120.1 . . ?
C142 C152 C102 119.0(5) . . ?
C142 C152 H152 120.5 . . ?
C102 C152 H152 120.5 . . ?
C131 C161 H16A 109.5 . . ?
C131 C161 H16B 109.5 . . ?
H16A C161 H16B 109.5 . . ?
C131 C161 H16C 109.5 . . ?
H16A C161 H16C 109.5 . . ?
H16B C161 H16C 109.5 . . ?
C132 C162 H16D 109.5 . . ?
C132 C162 H16E 109.5 . . ?
H16D C162 H16E 109.5 . . ?
C132 C162 H16F 109.5 . . ?
H16D C162 H16F 109.5 . . ?
H16E C162 H16F 109.5 . . ?
C251 C201 C211 120.8(5) . . ?
C251 C201 S19 121.7(4) . . ?
C211 C201 S19 117.5(4) . . ?
C252 C202 C212 119.6(5) . . ?
C252 C202 S19A 118.2(4) . . ?
C212 C202 S19A 122.0(4) . . ?
C221 C211 C201 118.8(5) . . ?
C221 C211 H211 120.6 . . ?
C201 C211 H211 120.6 . . ?
C222 C212 C202 119.7(5) . . ?
C222 C212 H212 120.1 . . ?
C202 C212 H212 120.1 . . ?
C211 C221 C231 121.8(5) . . ?
C211 C221 H221 119.1 . . ?
C231 C221 H221 119.1 . . ?
C212 C222 C232 121.3(5) . . ?
C212 C222 H222 119.4 . . ?
C232 C222 H222 119.4 . . ?
C221 C231 C241 118.2(5) . . ?
C221 C231 C261 120.6(5) . . ?
C241 C231 C261 121.3(6) . . ?
C242 C232 C222 118.4(5) . . ?
C242 C232 C262 121.2(5) . . ?
C222 C232 C262 120.4(5) . . ?
C251 C241 C231 121.8(5) . . ?
C251 C241 H241 119.1 . . ?
C231 C241 H241 119.1 . . ?
C252 C242 C232 121.2(5) . . ?
C252 C242 H242 119.4 . . ?
C232 C242 H242 119.4 . . ?
C241 C251 C201 118.6(5) . . ?
C241 C251 H251 120.7 . . ?
C201 C251 H251 120.7 . . ?
C242 C252 C202 119.7(5) . . ?
C242 C252 H252 120.1 . . ?
C202 C252 H252 120.1 . . ?
C231 C261 H26A 109.5 . . ?
C231 C261 H26B 109.5 . . ?
H26A C261 H26B 109.5 . . ?
C231 C261 H26C 109.5 . . ?
H26A C261 H26C 109.5 . . ?
H26B C261 H26C 109.5 . . ?
C232 C262 H26D 109.5 . . ?
C232 C262 H26E 109.5 . . ?
H26D C262 H26E 109.5 . . ?
C232 C262 H26F 109.5 . . ?
H26D C262 H26F 109.5 . . ?
H26E C262 H26F 109.5 . . ?

loop_
_geom_bond_atom_site_label_1
_geom_bond_atom_site_label_2
_geom_bond_distance
_geom_bond_site_symmetry_2
_geom_bond_publ_flag
I1 Cu1 2.5955(8) . ?
I1 Cu1A 2.5959(8) . ?
I2 Cu1 2.5271(8) . ?
I2 Cu2A 2.6514(8) . ?
I3 Cu3A 2.5092(8) . ?
I3 Cu2A 2.6470(8) . ?
I1A Cu3A 2.5929(7) . ?
I1A Cu3 2.5935(8) . ?
I2A Cu3 2.5244(8) . ?
I2A Cu2 2.6337(7) . ?
I3A Cu1A 2.5181(8) . ?
I3A Cu2 2.6296(7) . ?
Ni1 S6 2.1641(14) . ?
Ni1 S16 2.1757(15) . ?
Ni1 S19 2.1932(14) . ?
Ni1 S9 2.2028(16) . ?
Ni1 Cu1 3.5495(9) . ?
Ni1 Cu3 3.5982(10) . ?
Ni1 Cu2 3.8655(9) . ?
Ni1 Ni1A 6.6421(9) . ?
Ni1A S6A 2.1652(15) . ?
Ni1A S16A 2.1788(14) . ?
Ni1A S19A 2.1856(15) . ?
Ni1A S9A 2.1954(14) . ?
Ni1A Cu1A 3.5078(10) . ?
Ni1A Cu3A 3.5396(9) . ?
Ni1A Cu2A 3.8641(9) . ?
Cu1 S6 2.2925(14) . ?
Cu1 Cu2 3.9844(9) . ?
Cu1 Cu3 5.3644(9) . ?
Cu1 Cu1A 2.6032(10) . ?
Cu1 Cu2A 2.9324(10) . ?
Cu1A S6A 2.2838(15) . ?
Cu1A Cu2 2.8568(9) . ?
Cu2 S6 2.4417(15) . ?
Cu2 S16A 2.4509(15) . ?
Cu2 Cu3 2.9353(9) . ?
Cu2 Cu2A 4.0309(10) . ?
Cu2A S6A 2.4059(14) . ?
Cu2A S16 2.4067(14) . ?
Cu2A Cu3A 2.8301(9) . ?
Cu3 S16 2.2853(14) . ?
Cu3 Cu3A 2.6075(10) . ?
Cu3A S16A 2.2780(15) . ?
S6A C7A 1.833(5) . ?
S6 C7 1.821(5) . ?
S9A C102 1.781(5) . ?
S9A C8A 1.877(5) . ?
S9 C101 1.782(5) . ?
S9 C8 1.875(5) . ?
S16A C17A 1.834(5) . ?
S16 C17 1.828(5) . ?
S19A C202 1.778(5) . ?
S19A C18A 1.871(5) . ?
S19 C201 1.773(6) . ?
S19 C18 1.860(6) . ?
C4A C8A 1.521(7) . ?
C4A H4A1 0.9800 . ?
C4A H4A2 0.9800 . ?
C4A H4A3 0.9800 . ?
C4 C8 1.538(7) . ?
C4 H4A 0.9800 . ?
C4 H4B 0.9800 . ?
C4 H4C 0.9800 . ?
C5A C8A 1.526(7) . ?
C5A H5A1 0.9800 . ?
C5A H5A2 0.9800 . ?
C5A H5A3 0.9800 . ?
C5 C8 1.528(7) . ?
C5 H5A 0.9800 . ?
C5 H5B 0.9800 . ?
C5 H5C 0.9800 . ?
C7A C8A 1.514(7) . ?
C7A H7A1 0.9900 . ?
C7A H7A2 0.9900 . ?
C7 C8 1.523(7) . ?
C7 H7A 0.9900 . ?
C7 H7B 0.9900 . ?
C14 C18 1.523(7) . ?
C14 H14A 0.9800 . ?
C14 H14B 0.9800 . ?
C14 H14C 0.9800 . ?
C14A C18A 1.527(7) . ?
C14A H14D 0.9800 . ?
C14A H14E 0.9800 . ?
C14A H14F 0.9800 . ?
C15A C18A 1.511(7) . ?
C15A H15A 0.9800 . ?
C15A H15B 0.9800 . ?
C15A H15C 0.9800 . ?
C15 C18 1.540(7) . ?
C15 H15D 0.9800 . ?
C15 H15E 0.9800 . ?
C15 H15F 0.9800 . ?
C17 C18 1.531(7) . ?
C17 H17A 0.9900 . ?
C17 H17B 0.9900 . ?
C17A C18A 1.513(7) . ?
C17A H17C 0.9900 . ?
C17A H17D 0.9900 . ?
C101 C151 1.386(7) . ?
C101 C111 1.389(7) . ?
C102 C112 1.381(7) . ?
C102 C152 1.396(7) . ?
C111 C121 1.367(7) . ?
C111 H111 0.9500 . ?
C112 C122 1.379(7) . ?
C112 H112 0.9500 . ?
C121 C131 1.394(8) . ?
C121 H121 0.9500 . ?
C122 C132 1.380(8) . ?
C122 H122 0.9500 . ?
C131 C141 1.379(8) . ?
C131 C161 1.497(7) . ?
C132 C142 1.398(7) . ?
C132 C162 1.502(8) . ?
C141 C151 1.375(7) . ?
C141 H141 0.9500 . ?
C142 C152 1.382(7) . ?
C142 H142 0.9500 . ?
C151 H151 0.9500 . ?
C152 H152 0.9500 . ?
C161 H16A 0.9800 . ?
C161 H16B 0.9800 . ?
C161 H16C 0.9800 . ?
C162 H16D 0.9800 . ?
C162 H16E 0.9800 . ?
C162 H16F 0.9800 . ?
C201 C251 1.389(7) . ?
C201 C211 1.392(7) . ?
C202 C252 1.383(7) . ?
C202 C212 1.394(7) . ?
C211 C221 1.373(8) . ?
C211 H211 0.9500 . ?
C212 C222 1.370(7) . ?
C212 H212 0.9500 . ?
C221 C231 1.384(8) . ?
C221 H221 0.9500 . ?
C222 C232 1.386(7) . ?
C222 H222 0.9500 . ?
C231 C241 1.385(8) . ?
C231 C261 1.520(8) . ?
C232 C242 1.382(7) . ?
C232 C262 1.496(8) . ?
C241 C251 1.379(7) . ?
C241 H241 0.9500 . ?
C242 C252 1.378(7) . ?
C242 H242 0.9500 . ?
C251 H251 0.9500 . ?
C252 H252 0.9500 . ?
C261 H26A 0.9800 . ?
C261 H26B 0.9800 . ?
C261 H26C 0.9800 . ?
C262 H26D 0.9800 . ?
C262 H26E 0.9800 . ?
C262 H26F 0.9800 . ?

loop_
_geom_torsion_atom_site_label_1
_geom_torsion_atom_site_label_2
_geom_torsion_atom_site_label_3
_geom_torsion_atom_site_label_4
_geom_torsion
_geom_torsion_site_symmetry_1
_geom_torsion_site_symmetry_2
_geom_torsion_site_symmetry_3
_geom_torsion_site_symmetry_4
_geom_torsion_publ_flag
Cu2A I2 Cu1 S6 -53.79(5) . . . . ?
Cu2A I2 Cu1 I1 129.34(4) . . . . ?
Cu2A I2 Cu1 Cu1A 49.22(4) . . . . ?
Cu1A I1 Cu1 S6 55.37(4) . . . . ?
Cu1A I1 Cu1 I2 -127.30(4) . . . . ?
Cu1A I1 Cu1 Cu2A -49.67(4) . . . . ?
Cu2 I3A Cu1A S6A -55.50(5) . . . . ?
Cu2 I3A Cu1A I1 134.13(4) . . . . ?
Cu2 I3A Cu1A Cu1 56.17(5) . . . . ?
Cu1 I1 Cu1A S6A 58.25(4) . . . . ?
Cu1 I1 Cu1A I3A -129.56(4) . . . . ?
Cu1 I1 Cu1A Cu2 -52.77(5) . . . . ?
S6 Cu1 Cu1A S6A 111.55(5) . . . . ?
I2 Cu1 Cu1A S6A -13.37(5) . . . . ?
I1 Cu1 Cu1A S6A -123.06(4) . . . . ?
Cu2A Cu1 Cu1A S6A 26.33(4) . . . . ?
S6 Cu1 Cu1A I3A -20.39(6) . . . . ?
I2 Cu1 Cu1A I3A -145.31(4) . . . . ?
I1 Cu1 Cu1A I3A 105.01(5) . . . . ?
Cu2A Cu1 Cu1A I3A -105.60(5) . . . . ?
S6 Cu1 Cu1A I1 -125.40(4) . . . . ?
I2 Cu1 Cu1A I1 109.68(4) . . . . ?
Cu2A Cu1 Cu1A I1 149.39(3) . . . . ?
S6 Cu1 Cu1A Cu2 24.62(4) . . . . ?
I2 Cu1 Cu1A Cu2 -100.30(4) . . . . ?
I1 Cu1 Cu1A Cu2 150.02(3) . . . . ?
Cu2A Cu1 Cu1A Cu2 -60.60(3) . . . . ?
Cu1A I3A Cu2 S6 -52.12(4) . . . . ?
Cu1A I3A Cu2 S16A 75.84(4) . . . . ?
Cu1A I3A Cu2 I2A -171.45(4) . . . . ?
Cu1A I3A Cu2 Cu3 141.97(17) . . . . ?
Cu3 I2A Cu2 S6 76.59(4) . . . . ?
Cu3 I2A Cu2 S16A -53.46(4) . . . . ?
Cu3 I2A Cu2 I3A -170.30(4) . . . . ?
S6A Cu1A Cu2 S6 -98.11(5) . . . . ?
I3A Cu1A Cu2 S6 121.31(4) . . . . ?
I1 Cu1A Cu2 S6 19.54(6) . . . . ?
Cu1 Cu1A Cu2 S6 -24.10(4) . . . . ?
S6A Cu1A Cu2 S16A 28.10(5) . . . . ?
I3A Cu1A Cu2 S16A -112.47(4) . . . . ?
I1 Cu1A Cu2 S16A 145.76(5) . . . . ?
Cu1 Cu1A Cu2 S16A 102.11(4) . . . . ?
S6A Cu1A Cu2 I3A 140.58(4) . . . . ?
I1 Cu1A Cu2 I3A -101.77(5) . . . . ?
Cu1 Cu1A Cu2 I3A -145.41(3) . . . . ?
S6A Cu1A Cu2 Cu3 -30.27(6) . . . . ?
I3A Cu1A Cu2 Cu3 -170.85(5) . . . . ?
I1 Cu1A Cu2 Cu3 87.39(6) . . . . ?
Cu1 Cu1A Cu2 Cu3 43.74(5) . . . . ?
Cu3A I3 Cu2A S6A 75.53(4) . . . . ?
Cu3A I3 Cu2A S16 -54.33(4) . . . . ?
Cu3A I3 Cu2A I2 -171.40(3) . . . . ?
Cu3A I3 Cu2A Cu1 149.31(17) . . . . ?
Cu1 I2 Cu2A S6A -51.99(4) . . . . ?
Cu1 I2 Cu2A S16 75.88(4) . . . . ?
Cu1 I2 Cu2A I3 -171.62(3) . . . . ?
Cu1 I2 Cu2A Cu3A 144.94(18) . . . . ?
S6 Cu1 Cu2A S6A -98.69(5) . . . . ?
I2 Cu1 Cu2A S6A 121.83(4) . . . . ?
I1 Cu1 Cu2A S6A 15.04(5) . . . . ?
Cu1A Cu1 Cu2A S6A -26.23(4) . . . . ?
S6 Cu1 Cu2A S16 26.56(5) . . . . ?
I2 Cu1 Cu2A S16 -112.92(4) . . . . ?
I1 Cu1 Cu2A S16 140.29(5) . . . . ?
Cu1A Cu1 Cu2A S16 99.02(4) . . . . ?
S6 Cu1 Cu2A I3 -176.71(16) . . . . ?
I2 Cu1 Cu2A I3 43.81(16) . . . . ?
I1 Cu1 Cu2A I3 -62.99(18) . . . . ?
Cu1A Cu1 Cu2A I3 -104.25(16) . . . . ?
S6 Cu1 Cu2A I2 139.48(4) . . . . ?
I1 Cu1 Cu2A I2 -106.79(4) . . . . ?
Cu1A Cu1 Cu2A I2 -148.06(3) . . . . ?
S6 Cu1 Cu2A Cu3A -32.33(5) . . . . ?
I2 Cu1 Cu2A Cu3A -171.80(4) . . . . ?
I1 Cu1 Cu2A Cu3A 81.40(6) . . . . ?
Cu1A Cu1 Cu2A Cu3A 40.14(5) . . . . ?
Cu2 I2A Cu3 S16 -51.53(5) . . . . ?
Cu2 I2A Cu3 I1A 129.63(4) . . . . ?
Cu2 I2A Cu3 Cu3A 50.91(4) . . . . ?
Cu3A I1A Cu3 S16 56.20(4) . . . . ?
Cu3A I1A Cu3 I2A -124.82(4) . . . . ?
Cu3A I1A Cu3 Cu2 -48.02(4) . . . . ?
S6 Cu2 Cu3 S16 25.77(5) . . . . ?
S16A Cu2 Cu3 S16 -98.45(5) . . . . ?
I3A Cu2 Cu3 S16 -168.16(17) . . . . ?
I2A Cu2 Cu3 S16 139.97(4) . . . . ?
Cu1A Cu2 Cu3 S16 -32.05(6) . . . . ?
S6 Cu2 Cu3 I2A -114.20(4) . . . . ?
S16A Cu2 Cu3 I2A 121.58(4) . . . . ?
I3A Cu2 Cu3 I2A 51.87(17) . . . . ?
Cu1A Cu2 Cu3 I2A -172.02(5) . . . . ?
S6 Cu2 Cu3 I1A 139.95(5) . . . . ?
S16A Cu2 Cu3 I1A 15.73(5) . . . . ?
I3A Cu2 Cu3 I1A -53.98(19) . . . . ?
I2A Cu2 Cu3 I1A -105.85(4) . . . . ?
Cu1A Cu2 Cu3 I1A 82.13(6) . . . . ?
S6 Cu2 Cu3 Cu3A 99.98(4) . . . . ?
S16A Cu2 Cu3 Cu3A -24.25(4) . . . . ?
I3A Cu2 Cu3 Cu3A -93.96(17) . . . . ?
I2A Cu2 Cu3 Cu3A -145.83(3) . . . . ?
Cu1A Cu2 Cu3 Cu3A 42.15(5) . . . . ?
Cu2A I3 Cu3A S16A -54.83(6) . . . . ?
Cu2A I3 Cu3A I1A 132.99(3) . . . . ?
Cu2A I3 Cu3A Cu3 59.93(4) . . . . ?
Cu3 I1A Cu3A S16A 58.84(5) . . . . ?
Cu3 I1A Cu3A I3 -127.56(4) . . . . ?
Cu3 I1A Cu3A Cu2A -54.62(5) . . . . ?
S16 Cu3 Cu3A S16A 108.35(5) . . . . ?
I2A Cu3 Cu3A S16A -15.74(6) . . . . ?
I1A Cu3 Cu3A S16A -125.49(4) . . . . ?
Cu2 Cu3 Cu3A S16A 24.93(4) . . . . ?
S16 Cu3 Cu3A I3 -26.58(5) . . . . ?
I2A Cu3 Cu3A I3 -150.66(4) . . . . ?
I1A Cu3 Cu3A I3 99.59(4) . . . . ?
Cu2 Cu3 Cu3A I3 -110.00(4) . . . . ?
S16 Cu3 Cu3A I1A -126.16(4) . . . . ?
I2A Cu3 Cu3A I1A 109.75(4) . . . . ?
Cu2 Cu3 Cu3A I1A 150.42(3) . . . . ?
S16 Cu3 Cu3A Cu2A 21.44(4) . . . . ?
I2A Cu3 Cu3A Cu2A -102.65(4) . . . . ?
I1A Cu3 Cu3A Cu2A 147.60(3) . . . . ?
Cu2 Cu3 Cu3A Cu2A -61.98(3) . . . . ?
S6A Cu2A Cu3A S16A 26.34(5) . . . . ?
S16 Cu2A Cu3A S16A -97.84(5) . . . . ?
I3 Cu2A Cu3A S16A 141.59(4) . . . . ?
I2 Cu2A Cu3A S16A -170.39(18) . . . . ?
Cu1 Cu2A Cu3A S16A -30.79(5) . . . . ?
S6A Cu2A Cu3A I3 -115.24(4) . . . . ?
S16 Cu2A Cu3A I3 120.58(4) . . . . ?
I2 Cu2A Cu3A I3 48.03(18) . . . . ?
Cu1 Cu2A Cu3A I3 -172.38(4) . . . . ?
S6A Cu2A Cu3A I1A 148.02(5) . . . . ?
S16 Cu2A Cu3A I1A 23.84(6) . . . . ?
I3 Cu2A Cu3A I1A -96.74(5) . . . . ?
I2 Cu2A Cu3A I1A -48.7(2) . . . . ?
Cu1 Cu2A Cu3A I1A 90.88(6) . . . . ?
S6A Cu2A Cu3A Cu3 103.13(4) . . . . ?
S16 Cu2A Cu3A Cu3 -21.06(4) . . . . ?
I3 Cu2A Cu3A Cu3 -141.63(3) . . . . ?
I2 Cu2A Cu3A Cu3 -93.61(18) . . . . ?
Cu1 Cu2A Cu3A Cu3 45.99(5) . . . . ?
S16A Ni1A S6A C7A -176.25(19) . . . . ?
S9A Ni1A S6A C7A -3.79(19) . . . . ?
S16A Ni1A S6A Cu1A 75.70(6) . . . . ?
S9A Ni1A S6A Cu1A -111.85(6) . . . . ?
S16A Ni1A S6A Cu2A -49.08(7) . . . . ?
S9A Ni1A S6A Cu2A 123.38(6) . . . . ?
I3A Cu1A S6A C7A -132.77(18) . . . . ?
I1 Cu1A S6A C7A 38.56(18) . . . . ?
Cu1 Cu1A S6A C7A 88.44(18) . . . . ?
Cu2 Cu1A S6A C7A -177.25(18) . . . . ?
I3A Cu1A S6A Ni1A -23.31(8) . . . . ?
I1 Cu1A S6A Ni1A 148.02(4) . . . . ?
Cu1 Cu1A S6A Ni1A -162.10(5) . . . . ?
Cu2 Cu1A S6A Ni1A -67.79(5) . . . . ?
I3A Cu1A S6A Cu2A 102.72(6) . . . . ?
I1 Cu1A S6A Cu2A -85.95(6) . . . . ?
Cu1 Cu1A S6A Cu2A -36.08(5) . . . . ?
Cu2 Cu1A S6A Cu2A 58.24(5) . . . . ?
S16 Cu2A S6A C7A -158.99(19) . . . . ?
I3 Cu2A S6A C7A 84.05(19) . . . . ?
I2 Cu2A S6A C7A -41.05(19) . . . . ?
Cu3A Cu2A S6A C7A 136.00(19) . . . . ?
Cu1 Cu2A S6A C7A -84.77(19) . . . . ?
S16 Cu2A S6A Ni1A 78.83(8) . . . . ?
I3 Cu2A S6A Ni1A -38.13(7) . . . . ?
I2 Cu2A S6A Ni1A -163.22(5) . . . . ?
Cu3A Cu2A S6A Ni1A 13.82(6) . . . . ?
Cu1 Cu2A S6A Ni1A 153.05(7) . . . . ?
S16 Cu2A S6A Cu1A -40.95(8) . . . . ?
I3 Cu2A S6A Cu1A -157.91(5) . . . . ?
I2 Cu2A S6A Cu1A 77.00(6) . . . . ?
Cu3A Cu2A S6A Cu1A -105.95(5) . . . . ?
Cu1 Cu2A S6A Cu1A 33.27(5) . . . . ?
S16 Ni1 S6 C7 -169.85(18) . . . . ?
S9 Ni1 S6 C7 13.06(18) . . . . ?
S16 Ni1 S6 Cu1 77.57(6) . . . . ?
S9 Ni1 S6 Cu1 -99.52(6) . . . . ?
S16 Ni1 S6 Cu2 -49.06(7) . . . . ?
S9 Ni1 S6 Cu2 133.85(6) . . . . ?
I2 Cu1 S6 C7 -134.41(18) . . . . ?
I1 Cu1 S6 C7 42.85(18) . . . . ?
Cu1A Cu1 S6 C7 91.13(18) . . . . ?
Cu2A Cu1 S6 C7 -177.48(18) . . . . ?
I2 Cu1 S6 Ni1 -24.14(8) . . . . ?
I1 Cu1 S6 Ni1 153.12(5) . . . . ?
Cu1A Cu1 S6 Ni1 -158.60(6) . . . . ?
Cu2A Cu1 S6 Ni1 -67.21(5) . . . . ?
I2 Cu1 S6 Cu2 102.13(6) . . . . ?
I1 Cu1 S6 Cu2 -80.62(6) . . . . ?
Cu1A Cu1 S6 Cu2 -32.34(5) . . . . ?
Cu2A Cu1 S6 Cu2 59.05(6) . . . . ?
S16A Cu2 S6 C7 -163.45(18) . . . . ?
I3A Cu2 S6 C7 -46.18(18) . . . . ?
I2A Cu2 S6 C7 79.67(18) . . . . ?
Cu1A Cu2 S6 C7 -90.85(18) . . . . ?
Cu3 Cu2 S6 C7 131.22(18) . . . . ?
S16A Cu2 S6 Ni1 79.75(8) . . . . ?
I3A Cu2 S6 Ni1 -162.98(5) . . . . ?
I2A Cu2 S6 Ni1 -37.13(7) . . . . ?
Cu1A Cu2 S6 Ni1 152.36(7) . . . . ?
Cu3 Cu2 S6 Ni1 14.42(6) . . . . ?
S16A Cu2 S6 Cu1 -42.01(8) . . . . ?
I3A Cu2 S6 Cu1 75.26(6) . . . . ?
I2A Cu2 S6 Cu1 -158.89(5) . . . . ?
Cu1A Cu2 S6 Cu1 30.59(5) . . . . ?
Cu3 Cu2 S6 Cu1 -107.34(6) . . . . ?
S6A Ni1A S9A C102 93.25(18) . . . . ?
S19A Ni1A S9A C102 -81.38(18) . . . . ?
S6A Ni1A S9A C8A -17.95(19) . . . . ?
S19A Ni1A S9A C8A 167.41(18) . . . . ?
S6 Ni1 S9 C101 -102.30(18) . . . . ?
S19 Ni1 S9 C101 75.51(18) . . . . ?
S6 Ni1 S9 C8 9.13(18) . . . . ?
S19 Ni1 S9 C8 -173.06(18) . . . . ?
S6A Ni1A S16A C17A -178.3(2) . . . . ?
S19A Ni1A S16A C17A -3.9(2) . . . . ?
S6A Ni1A S16A Cu3A 74.93(6) . . . . ?
S19A Ni1A S16A Cu3A -110.68(6) . . . . ?
S6A Ni1A S16A Cu2 -48.55(7) . . . . ?
S19A Ni1A S16A Cu2 125.83(7) . . . . ?
I3 Cu3A S16A C17A -129.95(18) . . . . ?
I1A Cu3A S16A C17A 42.53(18) . . . . ?
Cu3 Cu3A S16A C17A 91.95(18) . . . . ?
Cu2A Cu3A S16A C17A -174.53(18) . . . . ?
I3 Cu3A S16A Ni1A -20.85(9) . . . . ?
I1A Cu3A S16A Ni1A 151.63(4) . . . . ?
Cu3 Cu3A S16A Ni1A -158.96(6) . . . . ?
Cu2A Cu3A S16A Ni1A -65.43(5) . . . . ?
I3 Cu3A S16A Cu2 105.24(6) . . . . ?
I1A Cu3A S16A Cu2 -82.27(6) . . . . ?
Cu3 Cu3A S16A Cu2 -32.86(5) . . . . ?
Cu2A Cu3A S16A Cu2 60.67(5) . . . . ?
S6 Cu2 S16A C17A -163.53(19) . . . . ?
I3A Cu2 S16A C17A 83.7(2) . . . . ?
I2A Cu2 S16A C17A -41.6(2) . . . . ?
Cu1A Cu2 S16A C17A 135.81(19) . . . . ?
Cu3 Cu2 S16A C17A -85.69(19) . . . . ?
S6 Cu2 S16A Ni1A 72.58(8) . . . . ?
I3A Cu2 S16A Ni1A -40.17(7) . . . . ?
I2A Cu2 S16A Ni1A -165.48(5) . . . . ?
Cu1A Cu2 S16A Ni1A 11.92(6) . . . . ?
Cu3 Cu2 S16A Ni1A 150.42(7) . . . . ?
S6 Cu2 S16A Cu3A -47.49(8) . . . . ?
I3A Cu2 S16A Cu3A -160.24(4) . . . . ?
I2A Cu2 S16A Cu3A 74.45(6) . . . . ?
Cu1A Cu2 S16A Cu3A -108.15(5) . . . . ?
Cu3 Cu2 S16A Cu3A 30.35(4) . . . . ?
S6 Ni1 S16 C17 -165.16(18) . . . . ?
S19 Ni1 S16 C17 17.15(18) . . . . ?
S6 Ni1 S16 Cu3 79.65(6) . . . . ?
S19 Ni1 S16 Cu3 -98.04(6) . . . . ?
S6 Ni1 S16 Cu2A -49.87(7) . . . . ?
S19 Ni1 S16 Cu2A 132.44(7) . . . . ?
I2A Cu3 S16 C17 -136.89(18) . . . . ?
I1A Cu3 S16 C17 42.08(19) . . . . ?
Cu3A Cu3 S16 C17 90.34(18) . . . . ?
Cu2 Cu3 S16 C17 -178.31(18) . . . . ?
I2A Cu3 S16 Ni1 -25.83(8) . . . . ?
I1A Cu3 S16 Ni1 153.14(4) . . . . ?
Cu3A Cu3 S16 Ni1 -158.60(6) . . . . ?
Cu2 Cu3 S16 Ni1 -67.25(5) . . . . ?
I2A Cu3 S16 Cu2A 104.65(6) . . . . ?
I1A Cu3 S16 Cu2A -76.38(6) . . . . ?
Cu3A Cu3 S16 Cu2A -28.12(5) . . . . ?
Cu2 Cu3 S16 Cu2A 63.23(6) . . . . ?
S6A Cu2A S16 C17 -170.61(19) . . . . ?
I3 Cu2A S16 C17 -48.27(19) . . . . ?
I2 Cu2A S16 C17 76.23(19) . . . . ?
Cu3A Cu2A S16 C17 -93.54(19) . . . . ?
Cu1 Cu2A S16 C17 127.48(19) . . . . ?
S6A Cu2A S16 Ni1 75.76(8) . . . . ?
I3 Cu2A S16 Ni1 -161.89(5) . . . . ?
I2 Cu2A S16 Ni1 -37.40(7) . . . . ?
Cu3A Cu2A S16 Ni1 152.84(7) . . . . ?
Cu1 Cu2A S16 Ni1 13.85(6) . . . . ?
S6A Cu2A S16 Cu3 -50.36(9) . . . . ?
I3 Cu2A S16 Cu3 71.98(6) . . . . ?
I2 Cu2A S16 Cu3 -163.52(5) . . . . ?
Cu3A Cu2A S16 Cu3 26.71(5) . . . . ?
Cu1 Cu2A S16 Cu3 -112.27(6) . . . . ?
S16A Ni1A S19A C202 93.87(16) . . . . ?
S9A Ni1A S19A C202 -78.77(16) . . . . ?
S16A Ni1A S19A C18A -16.74(19) . . . . ?
S9A Ni1A S19A C18A 170.62(19) . . . . ?
S16 Ni1 S19 C201 -104.85(19) . . . . ?
S9 Ni1 S19 C201 72.32(19) . . . . ?
S16 Ni1 S19 C18 4.70(18) . . . . ?
S9 Ni1 S19 C18 -178.12(18) . . . . ?
Ni1A S6A C7A C8A 32.0(4) . . . . ?
Cu1A S6A C7A C8A 140.7(3) . . . . ?
Cu2A S6A C7A C8A -95.6(4) . . . . ?
Ni1 S6 C7 C8 -39.7(4) . . . . ?
Cu1 S6 C7 C8 71.7(4) . . . . ?
Cu2 S6 C7 C8 -162.6(3) . . . . ?
S6 C7 C8 C5 169.6(4) . . . . ?
S6 C7 C8 C4 -64.9(5) . . . . ?
S6 C7 C8 S9 48.7(4) . . . . ?
C101 S9 C8 C7 75.5(4) . . . . ?
Ni1 S9 C8 C7 -34.3(4) . . . . ?
C101 S9 C8 C5 -46.0(4) . . . . ?
Ni1 S9 C8 C5 -155.8(3) . . . . ?
C101 S9 C8 C4 -163.8(4) . . . . ?
Ni1 S9 C8 C4 86.4(3) . . . . ?
S6A C7A C8A C4A 67.1(5) . . . . ?
S6A C7A C8A C5A -167.8(4) . . . . ?
S6A C7A C8A S9A -47.7(4) . . . . ?
C102 S9A C8A C7A -70.1(4) . . . . ?
Ni1A S9A C8A C7A 40.8(4) . . . . ?
C102 S9A C8A C4A 169.6(3) . . . . ?
Ni1A S9A C8A C4A -79.5(3) . . . . ?
C102 S9A C8A C5A 50.9(4) . . . . ?
Ni1A S9A C8A C5A 161.8(3) . . . . ?
Ni1 S16 C17 C18 -42.0(4) . . . . ?
Cu3 S16 C17 C18 72.0(4) . . . . ?
Cu2A S16 C17 C18 -164.4(3) . . . . ?
Ni1A S16A C17A C18A 30.6(4) . . . . ?
Cu3A S16A C17A C18A 139.9(4) . . . . ?
Cu2 S16A C17A C18A -98.7(4) . . . . ?
S16A C17A C18A C15A -166.5(4) . . . . ?
S16A C17A C18A C14A 68.0(5) . . . . ?
S16A C17A C18A S19A -45.3(5) . . . . ?
C202 S19A C18A C15A 51.7(4) . . . . ?
Ni1A S19A C18A C15A 160.7(3) . . . . ?
C202 S19A C18A C17A -70.4(4) . . . . ?
Ni1A S19A C18A C17A 38.6(4) . . . . ?
C202 S19A C18A C14A 170.5(3) . . . . ?
Ni1A S19A C18A C14A -80.6(3) . . . . ?
S16 C17 C18 C14 -67.5(5) . . . . ?
S16 C17 C18 C15 167.5(4) . . . . ?
S16 C17 C18 S19 47.9(4) . . . . ?
C201 S19 C18 C14 -160.9(3) . . . . ?
Ni1 S19 C18 C14 90.3(3) . . . . ?
C201 S19 C18 C17 78.0(4) . . . . ?
Ni1 S19 C18 C17 -30.7(4) . . . . ?
C201 S19 C18 C15 -41.6(4) . . . . ?
Ni1 S19 C18 C15 -150.3(3) . . . . ?
C8 S9 C101 C151 95.6(5) . . . . ?
Ni1 S9 C101 C151 -154.5(4) . . . . ?
C8 S9 C101 C111 -89.0(5) . . . . ?
Ni1 S9 C101 C111 20.9(5) . . . . ?
C8A S9A C102 C112 -85.4(4) . . . . ?
Ni1A S9A C102 C112 165.2(4) . . . . ?
C8A S9A C102 C152 97.8(4) . . . . ?
Ni1A S9A C102 C152 -11.7(5) . . . . ?
C151 C101 C111 C121 0.7(8) . . . . ?
S9 C101 C111 C121 -174.6(4) . . . . ?
C152 C102 C112 C122 -2.4(8) . . . . ?
S9A C102 C112 C122 -179.3(4) . . . . ?
C101 C111 C121 C131 -0.2(8) . . . . ?
C102 C112 C122 C132 2.3(8) . . . . ?
C111 C121 C131 C141 -1.1(8) . . . . ?
C111 C121 C131 C161 179.5(5) . . . . ?
C112 C122 C132 C142 0.2(8) . . . . ?
C112 C122 C132 C162 -179.9(5) . . . . ?
C121 C131 C141 C151 1.9(8) . . . . ?
C161 C131 C141 C151 -178.7(5) . . . . ?
C122 C132 C142 C152 -2.6(8) . . . . ?
C162 C132 C142 C152 177.4(5) . . . . ?
C131 C141 C151 C101 -1.4(9) . . . . ?
C111 C101 C151 C141 0.0(8) . . . . ?
S9 C101 C151 C141 175.6(4) . . . . ?
C132 C142 C152 C102 2.5(8) . . . . ?
C112 C102 C152 C142 0.1(8) . . . . ?
S9A C102 C152 C142 176.9(4) . . . . ?
C18 S19 C201 C251 -80.4(5) . . . . ?
Ni1 S19 C201 C251 29.6(5) . . . . ?
C18 S19 C201 C211 100.5(5) . . . . ?
Ni1 S19 C201 C211 -149.5(4) . . . . ?
C18A S19A C202 C252 -85.5(4) . . . . ?
Ni1A S19A C202 C252 164.9(4) . . . . ?
C18A S19A C202 C212 99.3(4) . . . . ?
Ni1A S19A C202 C212 -10.3(4) . . . . ?
C251 C201 C211 C221 3.0(9) . . . . ?
S19 C201 C211 C221 -177.8(4) . . . . ?
C252 C202 C212 C222 0.2(7) . . . . ?
S19A C202 C212 C222 175.3(4) . . . . ?
C201 C211 C221 C231 -1.1(9) . . . . ?
C202 C212 C222 C232 1.1(8) . . . . ?
C211 C221 C231 C241 -1.4(9) . . . . ?
C211 C221 C231 C261 177.9(6) . . . . ?
C212 C222 C232 C242 -0.2(8) . . . . ?
C212 C222 C232 C262 179.0(5) . . . . ?
C221 C231 C241 C251 2.2(9) . . . . ?
C261 C231 C241 C251 -177.1(5) . . . . ?
C222 C232 C242 C252 -2.1(8) . . . . ?
C262 C232 C242 C252 178.7(5) . . . . ?
C231 C241 C251 C201 -0.3(9) . . . . ?
C211 C201 C251 C241 -2.3(9) . . . . ?
S19 C201 C251 C241 178.6(4) . . . . ?
C232 C242 C252 C202 3.4(8) . . . . ?
C212 C202 C252 C242 -2.5(7) . . . . ?
S19A C202 C252 C242 -177.8(4) . . . . ?
